data_2018764
loop_
_publ_author_name
'Cai, Hua'
'Guo, Ying'
'Li, Jian-Gang'

_publ_section_title
;
 Controllable assembly of a three-dimensional metal--organic
 supramolecular framework including \p--\p stacking interactions
;
_journal_coeditor_code SK3461
_journal_issue 1
_journal_name_full 'Acta Crystallographica Section C'
_journal_page_first 8
_journal_page_last 10
_journal_paper_doi 10.1107/S0108270112048937
_journal_volume 69
_journal_year 2013
_chemical_formula_iupac '[Cu2 (C8 H4 O4) (C8 H6 N3)2]'
_chemical_formula_moiety 'C24 H16 Cu2 N6 O4'
_chemical_formula_sum 'C24 H16 Cu2 N6 O4'
_chemical_formula_weight 579.51
_chemical_name_systematic
;
poly[(\m~3~-phthalato)[\m~2~-3-(pyridin-2-yl)-1<i>H</i>-pyrazol-1-
ido]dicopper(II)]
;
_space_group_IT_number 14
_symmetry_cell_setting monoclinic
_symmetry_space_group_name_Hall '-P 2ybc'
_symmetry_space_group_name_H-M 'P 1 21/c 1'
_atom_sites_solution_hydrogens geom
_atom_sites_solution_primary direct
_atom_sites_solution_secondary difmap
_audit_creation_method SHELXL97
_cell_angle_alpha 90.00
_cell_angle_beta 99.639(6)
_cell_angle_gamma 90.00
_cell_formula_units_Z 4
_cell_length_a 7.752(2)
_cell_length_b 20.566(7)
_cell_length_c 14.141(4)
_cell_measurement_reflns_used 4370
_cell_measurement_temperature 296(2)
_cell_measurement_theta_max 28.41
_cell_measurement_theta_min 2.46
_cell_volume 2222.6(11)
_computing_cell_refinement 'APEX2 (Bruker, 2003)'
_computing_data_collection 'APEX2 (Bruker, 2003)'
_computing_data_reduction 'SAINT (Bruker, 2003)'
_computing_molecular_graphics
;
SHELXTL (Sheldrick, 2008) and DIAMOND (Brandenburg <i>et al.</i>,
2005)
;
_computing_publication_material 'SHELXTL (Sheldrick, 2008)'
_computing_structure_refinement 'SHELXL97 (Sheldrick, 2008)'
_computing_structure_solution 'SHELXS97 (Sheldrick, 2008)'
_diffrn_ambient_temperature 296(2)
_diffrn_measured_fraction_theta_full 0.991
_diffrn_measured_fraction_theta_max 0.991
_diffrn_measurement_device_type 'Bruker APEXII CCD area-detector'
_diffrn_measurement_method '\f and \w scans'
_diffrn_radiation_monochromator graphite
_diffrn_radiation_source 'fine-focus sealed tube'
_diffrn_radiation_type MoK\a
_diffrn_radiation_wavelength 0.71073
_diffrn_reflns_av_R_equivalents 0.0244
_diffrn_reflns_av_sigmaI/netI 0.0332
_diffrn_reflns_limit_h_max 9
_diffrn_reflns_limit_h_min -9
_diffrn_reflns_limit_k_max 25
_diffrn_reflns_limit_k_min -26
_diffrn_reflns_limit_l_max 18
_diffrn_reflns_limit_l_min -13
_diffrn_reflns_number 12705
_diffrn_reflns_theta_full 27.03
_diffrn_reflns_theta_max 27.03
_diffrn_reflns_theta_min 1.76
_exptl_absorpt_coefficient_mu 1.960
_exptl_absorpt_correction_T_max 0.6952
_exptl_absorpt_correction_T_min 0.6098
_exptl_absorpt_correction_type multi-scan
_exptl_absorpt_process_details '(SADABS; Bruker, 2003)'
_exptl_crystal_colour blue
_exptl_crystal_density_diffrn 1.732
_exptl_crystal_density_method 'not measured'
_exptl_crystal_description block
_exptl_crystal_F_000 1168
_exptl_crystal_size_max 0.28
_exptl_crystal_size_mid 0.22
_exptl_crystal_size_min 0.20
_refine_diff_density_max 0.383
_refine_diff_density_min -0.361
_refine_ls_extinction_method none
_refine_ls_goodness_of_fit_ref 1.071
_refine_ls_hydrogen_treatment constr
_refine_ls_matrix_type full
_refine_ls_number_parameters 325
_refine_ls_number_reflns 4813
_refine_ls_number_restraints 0
_refine_ls_restrained_S_all 1.071
_refine_ls_R_factor_all 0.0591
_refine_ls_R_factor_gt 0.0297
_refine_ls_shift/su_max 0.001
_refine_ls_shift/su_mean 0.000
_refine_ls_structure_factor_coef Fsqd
_refine_ls_weighting_details 'calc w = 1/[\s^2^(Fo^2^)+(0.0287P)^2^+1.8398P] where P=(Fo^2^+2Fc^2^)/3'
_refine_ls_weighting_scheme calc
_refine_ls_wR_factor_gt 0.0648
_refine_ls_wR_factor_ref 0.0791
_reflns_number_gt 3469
_reflns_number_total 4813
_reflns_threshold_expression I>2\s(I)
_cod_data_source_file sk3461.cif
_cod_data_source_block I
_cod_original_cell_volume 2222.7(12)
_cod_original_sg_symbol_H-M 'P 21/c'
_cod_database_code 2018764
_cod_database_fobs_code 2018764

loop_
_symmetry_equiv_pos_as_xyz
'x, y, z'
'-x, y+1/2, -z+1/2'
'-x, -y, -z'
'x, -y-1/2, z-1/2'

loop_
_atom_site_type_symbol
_atom_site_label
_atom_site_fract_x
_atom_site_fract_y
_atom_site_fract_z
_atom_site_U_iso_or_equiv
_atom_site_adp_type
_atom_site_calc_flag
_atom_site_refinement_flags
_atom_site_occupancy
_atom_site_symmetry_multiplicity
Cu Cu1 0.76108(4) 0.759298(16) 0.57840(2) 0.02923(10) Uani d . 1 1
Cu Cu2 1.05463(4) 0.805560(16) 0.82856(2) 0.02947(10) Uani d . 1 1
O O1 0.6334(2) 0.68530(9) 0.51198(14) 0.0315(4) Uani d . 1 1
O O2 0.8618(3) 0.68147(11) 0.43756(18) 0.0504(6) Uani d . 1 1
O O3 0.3944(3) 0.67498(10) 0.30964(14) 0.0379(5) Uani d . 1 1
O O4 0.2065(2) 0.62158(9) 0.38407(15) 0.0353(5) Uani d . 1 1
N N1 0.6539(3) 0.82191(11) 0.47260(17) 0.0340(6) Uani d . 1 1
N N2 0.8424(3) 0.84219(11) 0.64051(17) 0.0316(5) Uani d . 1 1
N N3 0.9415(3) 0.86178(11) 0.72439(17) 0.0338(6) Uani d . 1 1
N N4 1.1584(3) 0.74380(11) 0.93560(17) 0.0299(5) Uani d . 1 1
N N5 0.9626(3) 0.72221(11) 0.76932(16) 0.0299(5) Uani d . 1 1
N N6 0.8685(3) 0.70246(11) 0.68402(17) 0.0336(6) Uani d . 1 1
C C1 0.5582(4) 0.80677(16) 0.3870(2) 0.0415(8) Uani d . 1 1
H H1 0.5422 0.7632 0.3701 0.050 Uiso calc R 1 1
C C2 0.4833(5) 0.85353(17) 0.3237(2) 0.0485(9) Uani d . 1 1
H H2 0.4170 0.8415 0.2653 0.058 Uiso calc R 1 1
C C3 0.5071(5) 0.91833(17) 0.3474(2) 0.0501(9) Uani d . 1 1
H H3 0.4570 0.9505 0.3054 0.060 Uiso calc R 1 1
C C4 0.6069(5) 0.93459(16) 0.4347(2) 0.0450(8) Uani d . 1 1
H H4 0.6257 0.9779 0.4521 0.054 Uiso calc R 1 1
C C5 0.6783(4) 0.88528(14) 0.4958(2) 0.0349(7) Uani d . 1 1
C C6 0.7846(4) 0.89583(14) 0.5904(2) 0.0352(7) Uani d . 1 1
C C7 0.8445(5) 0.95050(15) 0.6410(2) 0.0475(9) Uani d . 1 1
H H7 0.8239 0.9937 0.6231 0.057 Uiso calc R 1 1
C C8 0.9427(4) 0.92699(14) 0.7249(2) 0.0441(8) Uani d . 1 1
H H8 1.0010 0.9526 0.7743 0.053 Uiso calc R 1 1
C C9 1.2500(4) 0.76037(16) 1.0207(2) 0.0384(7) Uani d . 1 1
H H9 1.2807 0.8038 1.0319 0.046 Uiso calc R 1 1
C C10 1.3011(4) 0.71566(17) 1.0928(2) 0.0464(8) Uani d . 1 1
H H10 1.3664 0.7285 1.1511 0.056 Uiso calc R 1 1
C C11 1.2530(4) 0.65144(17) 1.0764(2) 0.0468(8) Uani d . 1 1
H H11 1.2849 0.6203 1.1238 0.056 Uiso calc R 1 1
C C12 1.1568(4) 0.63395(15) 0.9889(2) 0.0417(8) Uani d . 1 1
H H12 1.1231 0.5909 0.9768 0.050 Uiso calc R 1 1
C C13 1.1113(4) 0.68106(14) 0.9196(2) 0.0322(7) Uani d . 1 1
C C14 1.0087(4) 0.66960(14) 0.8242(2) 0.0323(7) Uani d . 1 1
C C15 0.9430(5) 0.61432(15) 0.7750(2) 0.0481(9) Uani d . 1 1
H H15 0.9545 0.5714 0.7959 0.058 Uiso calc R 1 1
C C16 0.8565(5) 0.63704(14) 0.6877(2) 0.0461(8) Uani d . 1 1
H H16 0.7985 0.6110 0.6387 0.055 Uiso calc R 1 1
C C17 0.6653(4) 0.59072(13) 0.42102(19) 0.0278(6) Uani d . 1 1
C C18 0.7891(4) 0.54115(16) 0.4341(2) 0.0395(7) Uani d . 1 1
H H18 0.9065 0.5512 0.4538 0.047 Uiso calc R 1 1
C C19 0.7391(4) 0.47669(15) 0.4179(2) 0.0414(8) Uani d . 1 1
H H19 0.8224 0.4438 0.4273 0.050 Uiso calc R 1 1
C C20 0.5647(4) 0.46185(14) 0.3878(2) 0.0380(7) Uani d . 1 1
H H20 0.5300 0.4187 0.3788 0.046 Uiso calc R 1 1
C C21 0.4416(4) 0.51109(14) 0.3710(2) 0.0333(7) Uani d . 1 1
H H21 0.3250 0.5007 0.3491 0.040 Uiso calc R 1 1
C C22 0.4901(3) 0.57597(13) 0.38658(18) 0.0264(6) Uani d . 1 1
C C23 0.7249(4) 0.65767(14) 0.4558(2) 0.0301(6) Uani d . 1 1
C C24 0.3562(4) 0.62900(13) 0.35832(19) 0.0283(6) Uani d . 1 1

loop_
_atom_site_aniso_label
_atom_site_aniso_U_11
_atom_site_aniso_U_22
_atom_site_aniso_U_33
_atom_site_aniso_U_12
_atom_site_aniso_U_13
_atom_site_aniso_U_23
Cu1 0.03229(19) 0.02369(18) 0.0296(2) -0.00350(14) -0.00082(15) 0.00080(14)
Cu2 0.03007(19) 0.02453(18) 0.0315(2) -0.00157(14) -0.00162(14) -0.00052(14)
O1 0.0322(11) 0.0287(11) 0.0322(11) -0.0028(8) 0.0019(9) -0.0031(8)
O2 0.0377(13) 0.0532(15) 0.0639(16) -0.0163(11) 0.0188(12) -0.0109(12)
O3 0.0422(12) 0.0364(12) 0.0325(11) 0.0004(10) -0.0010(9) 0.0087(9)
O4 0.0281(11) 0.0312(11) 0.0447(13) 0.0025(9) 0.0004(9) 0.0028(9)
N1 0.0370(14) 0.0314(14) 0.0323(14) -0.0059(11) 0.0018(11) 0.0033(10)
N2 0.0365(14) 0.0239(12) 0.0316(13) -0.0022(10) -0.0029(11) 0.0030(10)
N3 0.0396(14) 0.0258(13) 0.0330(14) -0.0044(11) -0.0021(11) -0.0015(10)
N4 0.0281(12) 0.0304(13) 0.0306(13) 0.0012(10) 0.0036(10) 0.0001(10)
N5 0.0345(13) 0.0266(12) 0.0261(12) -0.0001(10) -0.0027(10) -0.0002(10)
N6 0.0384(14) 0.0255(13) 0.0333(14) -0.0034(10) -0.0042(11) -0.0002(10)
C1 0.0478(19) 0.0381(17) 0.0349(18) -0.0093(15) -0.0039(15) 0.0025(14)
C2 0.055(2) 0.051(2) 0.0353(18) -0.0070(17) -0.0038(16) 0.0071(16)
C3 0.061(2) 0.046(2) 0.0396(19) 0.0061(17) 0.0001(17) 0.0161(16)
C4 0.061(2) 0.0333(17) 0.0375(19) 0.0025(16) 0.0005(16) 0.0056(14)
C5 0.0382(17) 0.0314(16) 0.0339(17) -0.0004(13) 0.0025(13) 0.0046(13)
C6 0.0443(18) 0.0258(15) 0.0338(17) 0.0004(13) 0.0015(14) 0.0035(12)
C7 0.065(2) 0.0227(15) 0.049(2) 0.0000(15) -0.0071(17) 0.0023(14)
C8 0.059(2) 0.0260(16) 0.0424(19) -0.0042(15) -0.0064(16) -0.0035(14)
C9 0.0391(17) 0.0421(18) 0.0320(17) 0.0000(14) 0.0001(14) -0.0028(14)
C10 0.049(2) 0.059(2) 0.0296(17) -0.0013(17) -0.0006(15) 0.0011(15)
C11 0.055(2) 0.051(2) 0.0331(18) 0.0074(17) 0.0031(16) 0.0113(16)
C12 0.053(2) 0.0320(17) 0.0392(18) 0.0043(15) 0.0057(16) 0.0056(14)
C13 0.0301(15) 0.0344(17) 0.0320(16) 0.0054(12) 0.0051(13) 0.0006(12)
C14 0.0384(17) 0.0253(15) 0.0319(16) 0.0038(12) 0.0022(13) 0.0031(12)
C15 0.066(2) 0.0237(16) 0.048(2) 0.0012(15) -0.0094(17) 0.0031(14)
C16 0.061(2) 0.0261(16) 0.0441(19) -0.0055(15) -0.0105(17) -0.0023(14)
C17 0.0287(14) 0.0296(15) 0.0242(14) 0.0003(12) 0.0019(12) -0.0014(11)
C18 0.0285(16) 0.0446(19) 0.0433(19) 0.0046(14) -0.0002(14) -0.0032(15)
C19 0.0426(18) 0.0346(17) 0.0451(19) 0.0131(14) 0.0019(15) -0.0021(14)
C20 0.0513(19) 0.0269(16) 0.0338(17) 0.0028(14) 0.0013(15) -0.0047(13)
C21 0.0337(16) 0.0326(16) 0.0309(16) -0.0022(13) -0.0027(13) -0.0065(12)
C22 0.0276(14) 0.0302(15) 0.0200(14) 0.0011(11) -0.0003(11) -0.0018(11)
C23 0.0272(15) 0.0318(16) 0.0289(15) -0.0016(12) -0.0020(12) 0.0010(12)
C24 0.0316(15) 0.0271(15) 0.0224(14) 0.0006(12) -0.0068(12) -0.0040(11)

loop_
_atom_type_symbol
_atom_type_description
_atom_type_scat_dispersion_real
_atom_type_scat_dispersion_imag
_atom_type_scat_source
C C 0.0033 0.0016 'International Tables Vol C Tables 4.2.6.8 and 6.1.1.4'
H H 0.0000 0.0000 'International Tables Vol C Tables 4.2.6.8 and 6.1.1.4'
N N 0.0061 0.0033 'International Tables Vol C Tables 4.2.6.8 and 6.1.1.4'
O O 0.0106 0.0060 'International Tables Vol C Tables 4.2.6.8 and 6.1.1.4'
Cu Cu 0.3201 1.2651 'International Tables Vol C Tables 4.2.6.8 and 6.1.1.4'

loop_
_geom_angle_atom_site_label_1
_geom_angle_atom_site_label_2
_geom_angle_atom_site_label_3
_geom_angle_site_symmetry_1
_geom_angle_site_symmetry_3
_geom_angle
_geom_angle_publ_flag
O1 Cu1 N6 . . 91.03(9) yes
O1 Cu1 N2 . . 168.38(9) yes
N6 Cu1 N2 . . 96.45(10) yes
O1 Cu1 N1 . . 91.58(9) yes
N6 Cu1 N1 . . 177.34(10) yes
N2 Cu1 N1 . . 80.89(10) yes
N3 Cu2 O4 . 4_676 90.75(9) yes
N3 Cu2 N5 . . 96.21(10) yes
O4 Cu2 N5 4_676 . 164.89(9) yes
N3 Cu2 N4 . . 176.46(10) yes
O4 Cu2 N4 4_676 . 92.44(9) yes
N5 Cu2 N4 . . 81.05(10) yes
N3 Cu2 O2 . 4_576 99.98(10) yes
O4 Cu2 O2 4_676 4_576 93.18(9) yes
N5 Cu2 O2 . 4_576 98.78(9) yes
N4 Cu2 O2 . 4_576 78.31(9) yes
C23 O1 Cu1 . . 110.63(17) ?
C23 O2 Cu2 . 4_575 148.3(2) ?
C24 O4 Cu2 . 4_475 107.64(17) ?
C1 N1 C5 . . 118.4(3) ?
C1 N1 Cu1 . . 127.5(2) ?
C5 N1 Cu1 . . 114.1(2) ?
C6 N2 N3 . . 107.8(2) ?
C6 N2 Cu1 . . 114.85(19) ?
N3 N2 Cu1 . . 137.33(18) ?
C8 N3 N2 . . 107.6(2) ?
C8 N3 Cu2 . . 125.7(2) ?
N2 N3 Cu2 . . 126.60(17) ?
C9 N4 C13 . . 118.9(3) ?
C9 N4 Cu2 . . 126.5(2) ?
C13 N4 Cu2 . . 114.18(19) ?
C14 N5 N6 . . 108.8(2) ?
C14 N5 Cu2 . . 114.13(19) ?
N6 N5 Cu2 . . 137.00(18) ?
C16 N6 N5 . . 107.0(2) ?
C16 N6 Cu1 . . 126.7(2) ?
N5 N6 Cu1 . . 126.18(18) ?
N1 C1 C2 . . 122.2(3) ?
N1 C1 H1 . . 118.9 ?
C2 C1 H1 . . 118.9 ?
C1 C2 C3 . . 119.6(3) ?
C1 C2 H2 . . 120.2 ?
C3 C2 H2 . . 120.2 ?
C2 C3 C4 . . 118.8(3) ?
C2 C3 H3 . . 120.6 ?
C4 C3 H3 . . 120.6 ?
C3 C4 C5 . . 119.0(3) ?
C3 C4 H4 . . 120.5 ?
C5 C4 H4 . . 120.5 ?
N1 C5 C4 . . 122.0(3) ?
N1 C5 C6 . . 113.5(3) ?
C4 C5 C6 . . 124.5(3) ?
N2 C6 C7 . . 110.0(3) ?
N2 C6 C5 . . 116.5(3) ?
C7 C6 C5 . . 133.5(3) ?
C6 C7 C8 . . 104.5(3) ?
C6 C7 H7 . . 127.7 ?
C8 C7 H7 . . 127.7 ?
N3 C8 C7 . . 110.0(3) ?
N3 C8 H8 . . 125.0 ?
C7 C8 H8 . . 125.0 ?
N4 C9 C10 . . 122.6(3) ?
N4 C9 H9 . . 118.7 ?
C10 C9 H9 . . 118.7 ?
C9 C10 C11 . . 118.5(3) ?
C9 C10 H10 . . 120.8 ?
C11 C10 H10 . . 120.8 ?
C12 C11 C10 . . 119.3(3) ?
C12 C11 H11 . . 120.4 ?
C10 C11 H11 . . 120.4 ?
C11 C12 C13 . . 119.2(3) ?
C11 C12 H12 . . 120.4 ?
C13 C12 H12 . . 120.4 ?
N4 C13 C12 . . 121.5(3) ?
N4 C13 C14 . . 113.5(2) ?
C12 C13 C14 . . 125.1(3) ?
N5 C14 C15 . . 109.3(3) ?
N5 C14 C13 . . 116.9(3) ?
C15 C14 C13 . . 133.8(3) ?
C16 C15 C14 . . 104.7(3) ?
C16 C15 H15 . . 127.6 ?
C14 C15 H15 . . 127.6 ?
N6 C16 C15 . . 110.2(3) ?
N6 C16 H16 . . 124.9 ?
C15 C16 H16 . . 124.9 ?
C18 C17 C22 . . 119.7(3) ?
C18 C17 C23 . . 117.3(3) ?
C22 C17 C23 . . 122.6(2) ?
C19 C18 C17 . . 120.7(3) ?
C19 C18 H18 . . 119.7 ?
C17 C18 H18 . . 119.7 ?
C20 C19 C18 . . 119.6(3) ?
C20 C19 H19 . . 120.2 ?
C18 C19 H19 . . 120.2 ?
C19 C20 C21 . . 120.1(3) ?
C19 C20 H20 . . 119.9 ?
C21 C20 H20 . . 119.9 ?
C20 C21 C22 . . 120.9(3) ?
C20 C21 H21 . . 119.6 ?
C22 C21 H21 . . 119.6 ?
C21 C22 C17 . . 118.9(3) ?
C21 C22 C24 . . 119.6(2) ?
C17 C22 C24 . . 121.3(2) ?
O2 C23 O1 . . 122.5(3) ?
O2 C23 C17 . . 121.4(3) ?
O1 C23 C17 . . 115.8(2) ?
O3 C24 O4 . . 124.2(3) ?
O3 C24 C22 . . 118.8(3) ?
O4 C24 C22 . . 116.9(2) ?

loop_
_geom_bond_atom_site_label_1
_geom_bond_atom_site_label_2
_geom_bond_site_symmetry_2
_geom_bond_distance
_geom_bond_publ_flag
Cu1 O1 . 1.9663(19) yes
Cu1 N6 . 1.968(2) yes
Cu1 N2 . 1.972(2) yes
Cu1 N1 . 2.042(2) yes
Cu2 N3 . 1.960(2) yes
Cu2 O4 4_676 1.984(2) yes
Cu2 N5 . 1.987(2) yes
Cu2 N4 . 2.036(2) yes
Cu2 O2 4_576 2.335(2) yes
O1 C23 . 1.283(3) ?
O2 C23 . 1.234(3) ?
O2 Cu2 4_575 2.335(2) ?
O3 C24 . 1.235(3) ?
O4 C24 . 1.283(3) ?
O4 Cu2 4_475 1.984(2) ?
N1 C1 . 1.346(4) ?
N1 C5 . 1.350(4) ?
N2 C6 . 1.347(4) ?
N2 N3 . 1.362(3) ?
N3 C8 . 1.341(4) ?
N4 C9 . 1.335(4) ?
N4 C13 . 1.350(4) ?
N5 C14 . 1.345(3) ?
N5 N6 . 1.363(3) ?
N6 C16 . 1.350(4) ?
C1 C2 . 1.374(4) ?
C1 H1 . 0.9300 ?
C2 C3 . 1.379(5) ?
C2 H2 . 0.9300 ?
C3 C4 . 1.384(5) ?
C3 H3 . 0.9300 ?
C4 C5 . 1.386(4) ?
C4 H4 . 0.9300 ?
C5 C6 . 1.465(4) ?
C6 C7 . 1.372(4) ?
C7 C8 . 1.385(4) ?
C7 H7 . 0.9300 ?
C8 H8 . 0.9300 ?
C9 C10 . 1.381(4) ?
C9 H9 . 0.9300 ?
C10 C11 . 1.381(5) ?
C10 H10 . 0.9300 ?
C11 C12 . 1.381(5) ?
C11 H11 . 0.9300 ?
C12 C13 . 1.381(4) ?
C12 H12 . 0.9300 ?
C13 C14 . 1.466(4) ?
C14 C15 . 1.385(4) ?
C15 C16 . 1.383(4) ?
C15 H15 . 0.9300 ?
C16 H16 . 0.9300 ?
C17 C18 . 1.391(4) ?
C17 C22 . 1.397(4) ?
C17 C23 . 1.508(4) ?
C18 C19 . 1.389(4) ?
C18 H18 . 0.9300 ?
C19 C20 . 1.381(4) ?
C19 H19 . 0.9300 ?
C20 C21 . 1.385(4) ?
C20 H20 . 0.9300 ?
C21 C22 . 1.394(4) ?
C21 H21 . 0.9300 ?
C22 C24 . 1.512(4) ?

loop_
_geom_torsion_atom_site_label_1
_geom_torsion_atom_site_label_2
_geom_torsion_atom_site_label_3
_geom_torsion_atom_site_label_4
_geom_torsion_site_symmetry_1
_geom_torsion
N6 Cu1 O1 C23 . -89.56(19)
N2 Cu1 O1 C23 . 140.2(4)
N1 Cu1 O1 C23 . 90.93(19)
O1 Cu1 N1 C1 . -9.3(3)
N2 Cu1 N1 C1 . 179.6(3)
O1 Cu1 N1 C5 . 167.5(2)
N2 Cu1 N1 C5 . -3.6(2)
O1 Cu1 N2 C6 . -46.6(6)
N6 Cu1 N2 C6 . -176.4(2)
N1 Cu1 N2 C6 . 3.6(2)
O1 Cu1 N2 N3 . 131.4(4)
N6 Cu1 N2 N3 . 1.6(3)
N1 Cu1 N2 N3 . -178.5(3)
C6 N2 N3 C8 . 0.3(3)
Cu1 N2 N3 C8 . -177.8(2)
C6 N2 N3 Cu2 . 177.9(2)
Cu1 N2 N3 Cu2 . -0.1(4)
O4 Cu2 N3 C8 4_676 -18.9(3)
N5 Cu2 N3 C8 . 174.5(3)
O2 Cu2 N3 C8 4_576 74.5(3)
O4 Cu2 N3 N2 4_676 163.8(2)
N5 Cu2 N3 N2 . -2.7(2)
O2 Cu2 N3 N2 4_576 -102.8(2)
O4 Cu2 N4 C9 4_676 17.5(2)
N5 Cu2 N4 C9 . -176.2(3)
O2 Cu2 N4 C9 4_576 -75.2(2)
O4 Cu2 N4 C13 4_676 -169.7(2)
N5 Cu2 N4 C13 . -3.4(2)
O2 Cu2 N4 C13 4_576 97.6(2)
N3 Cu2 N5 C14 . -177.4(2)
O4 Cu2 N5 C14 4_676 65.7(4)
N4 Cu2 N5 C14 . 0.4(2)
O2 Cu2 N5 C14 4_576 -76.2(2)
N3 Cu2 N5 N6 . 6.1(3)
O4 Cu2 N5 N6 4_676 -110.9(4)
N4 Cu2 N5 N6 . -176.2(3)
O2 Cu2 N5 N6 4_576 107.2(3)
C14 N5 N6 C16 . 0.4(3)
Cu2 N5 N6 C16 . 177.1(2)
C14 N5 N6 Cu1 . 177.7(2)
Cu2 N5 N6 Cu1 . -5.7(4)
O1 Cu1 N6 C16 . 6.7(3)
N2 Cu1 N6 C16 . 177.8(3)
O1 Cu1 N6 N5 . -170.0(2)
N2 Cu1 N6 N5 . 1.1(2)
C5 N1 C1 C2 . -0.9(5)
Cu1 N1 C1 C2 . 175.8(3)
N1 C1 C2 C3 . 0.5(5)
C1 C2 C3 C4 . 0.2(6)
C2 C3 C4 C5 . -0.5(5)
C1 N1 C5 C4 . 0.5(5)
Cu1 N1 C5 C4 . -176.6(3)
C1 N1 C5 C6 . -179.9(3)
Cu1 N1 C5 C6 . 3.0(3)
C3 C4 C5 N1 . 0.2(5)
C3 C4 C5 C6 . -179.3(3)
N3 N2 C6 C7 . -0.3(4)
Cu1 N2 C6 C7 . 178.3(2)
N3 N2 C6 C5 . 178.4(3)
Cu1 N2 C6 C5 . -3.0(4)
N1 C5 C6 N2 . -0.1(4)
C4 C5 C6 N2 . 179.5(3)
N1 C5 C6 C7 . 178.2(4)
C4 C5 C6 C7 . -2.2(6)
N2 C6 C7 C8 . 0.2(4)
C5 C6 C7 C8 . -178.2(4)
N2 N3 C8 C7 . -0.1(4)
Cu2 N3 C8 C7 . -177.9(2)
C6 C7 C8 N3 . 0.0(4)
C13 N4 C9 C10 . 1.0(5)
Cu2 N4 C9 C10 . 173.5(2)
N4 C9 C10 C11 . -1.0(5)
C9 C10 C11 C12 . 0.4(5)
C10 C11 C12 C13 . 0.1(5)
C9 N4 C13 C12 . -0.5(4)
Cu2 N4 C13 C12 . -173.8(2)
C9 N4 C13 C14 . 178.9(3)
Cu2 N4 C13 C14 . 5.6(3)
C11 C12 C13 N4 . -0.1(5)
C11 C12 C13 C14 . -179.4(3)
N6 N5 C14 C15 . -0.5(3)
Cu2 N5 C14 C15 . -178.0(2)
N6 N5 C14 C13 . -179.9(2)
Cu2 N5 C14 C13 . 2.6(3)
N4 C13 C14 N5 . -5.5(4)
C12 C13 C14 N5 . 173.9(3)
N4 C13 C14 C15 . 175.3(3)
C12 C13 C14 C15 . -5.4(6)
N5 C14 C15 C16 . 0.3(4)
C13 C14 C15 C16 . 179.7(3)
N5 N6 C16 C15 . -0.2(4)
Cu1 N6 C16 C15 . -177.4(2)
C14 C15 C16 N6 . -0.1(4)
C22 C17 C18 C19 . -3.3(5)
C23 C17 C18 C19 . 169.9(3)
C17 C18 C19 C20 . 0.5(5)
C18 C19 C20 C21 . 2.0(5)
C19 C20 C21 C22 . -1.7(5)
C20 C21 C22 C17 . -1.0(4)
C20 C21 C22 C24 . 173.9(3)
C18 C17 C22 C21 . 3.5(4)
C23 C17 C22 C21 . -169.3(3)
C18 C17 C22 C24 . -171.4(3)
C23 C17 C22 C24 . 15.8(4)
Cu2 O2 C23 O1 4_575 -149.6(3)
Cu2 O2 C23 C17 4_575 36.8(6)
Cu1 O1 C23 O2 . -9.6(3)
Cu1 O1 C23 C17 . 164.29(18)
C18 C17 C23 O2 . 46.8(4)
C22 C17 C23 O2 . -140.2(3)
C18 C17 C23 O1 . -127.2(3)
C22 C17 C23 O1 . 45.8(4)
Cu2 O4 C24 O3 4_475 1.6(3)
Cu2 O4 C24 C22 4_475 -175.63(18)
C21 C22 C24 O3 . -130.1(3)
C17 C22 C24 O3 . 44.7(4)
C21 C22 C24 O4 . 47.3(4)
C17 C22 C24 O4 . -137.9(3)
